data_4027074
loop_
_publ_author_name
'Jean Fotie'
'Hilaire V. Kemami Wangun'
'Frank R. Fronczek'
'Nancy Massawe'
'Bijay T. Bhattarai'
'Jessica L. Rhodus'
'Thomas A. Singleton'
'D. Scott Bohle'

_publ_section_title
;
 Unexpected 5,6,7,8,9,10-Hexahydro-6,6-pentamethylenephenanthridines and
 2,3,4,5-Tetrahydro-4,4-tetramethylene-1H-cyclopenta[c]quinolines from
 Skraup-Doebner-Von Miller Quinoline Synthesis and Their Implications for
 the Mechanism of That Reaction
;
_journal_name_full 'Journal of Organic Chemistry'
_journal_page_first 2784
_journal_page_last 2790
_journal_paper_doi 10.1021/jo202681r
_journal_volume 77
_journal_year 2012
_chemical_formula_moiety 'C30 H39 N'
_chemical_formula_sum 'C30 H39 N'
_chemical_formula_weight 413.62
_chemical_name_systematic
;
 ?
;
_space_group_IT_number 61
_symmetry_cell_setting orthorhombic
_symmetry_space_group_name_Hall '-P 2ac 2ab'
_symmetry_space_group_name_H-M 'P b c a'
_atom_sites_solution_hydrogens geom
_atom_sites_solution_primary direct
_atom_sites_solution_secondary difmap
_audit_creation_method SHELXL-97
_cell_angle_alpha 90
_cell_angle_beta 90
_cell_angle_gamma 90
_cell_formula_units_Z 8
_cell_length_a 9.7385(4)
_cell_length_b 11.6917(6)
_cell_length_c 41.5907(19)
_cell_measurement_reflns_used 4785
_cell_measurement_temperature 90.0(5)
_cell_measurement_theta_max 59.0
_cell_measurement_theta_min 4.2
_cell_volume 4735.5(4)
_computing_cell_refinement 'Bruker (2006) Apex-II '
_computing_data_collection 'Bruker (2006) Apex-II'
_computing_data_reduction 'Bruker (2006) Apex-II '
_computing_molecular_graphics 'ORTEP-3 for Windows (Farrugia, 1997)'
_computing_publication_material 'Bruker SHELXTL (Sheldrick, 2008)'
_computing_structure_refinement 'SHELXL-97 (Sheldrick, 2008)'
_computing_structure_solution 'SHELXS-97 (Sheldrick, 2008)'
_diffrn_ambient_temperature 90.0(5)
_diffrn_measured_fraction_theta_full 0.985
_diffrn_measured_fraction_theta_max 0.985
_diffrn_measurement_device_type 'Bruker APEX-II CCD'
_diffrn_measurement_method '\f and \w scans'
_diffrn_radiation_monochromator graphite
_diffrn_radiation_source 'fine-focus sealed tube'
_diffrn_radiation_type CuK\a
_diffrn_radiation_wavelength 1.54178
_diffrn_reflns_av_R_equivalents 0.0401
_diffrn_reflns_av_sigmaI/netI 0.0309
_diffrn_reflns_limit_h_max 9
_diffrn_reflns_limit_h_min -10
_diffrn_reflns_limit_k_max 11
_diffrn_reflns_limit_k_min -12
_diffrn_reflns_limit_l_max 44
_diffrn_reflns_limit_l_min -45
_diffrn_reflns_number 15774
_diffrn_reflns_theta_full 59.26
_diffrn_reflns_theta_max 59.3
_diffrn_reflns_theta_min 2.1
_exptl_absorpt_coefficient_mu 0.489
_exptl_absorpt_correction_T_max 0.944
_exptl_absorpt_correction_T_min 0.892
_exptl_absorpt_correction_type multi-scan
_exptl_absorpt_process_details 'SADABS (Sheldrick, 2002)'
_exptl_crystal_colour colourless
_exptl_crystal_density_diffrn 1.160
_exptl_crystal_description plate
_exptl_crystal_F_000 1808
_exptl_crystal_size_max 0.24
_exptl_crystal_size_mid 0.18
_exptl_crystal_size_min 0.12
_refine_diff_density_max 0.380
_refine_diff_density_min -0.293
_refine_diff_density_rms 0.041
_refine_ls_extinction_method none
_refine_ls_goodness_of_fit_ref 1.050
_refine_ls_hydrogen_treatment mixed
_refine_ls_matrix_type full
_refine_ls_number_parameters 293
_refine_ls_number_reflns 3376
_refine_ls_number_restraints 0
_refine_ls_restrained_S_all 1.050
_refine_ls_R_factor_all 0.063
_refine_ls_R_factor_gt 0.053
_refine_ls_shift/su_max 0.000
_refine_ls_shift/su_mean 0.000
_refine_ls_structure_factor_coef Fsqd
_refine_ls_weighting_details 'calc w=1/[\s^2^(Fo^2^)+(0.0543P)^2^+4.6446P] where P=(Fo^2^+2Fc^2^)/3'
_refine_ls_weighting_scheme calc
_refine_ls_wR_factor_gt 0.132
_refine_ls_wR_factor_ref 0.138
_reflns_number_gt 2857
_reflns_number_total 3376
_reflns_threshold_expression I>2\s(I)
_cod_data_source_file jo202681r_si_003.cif
_cod_data_source_block JDD4
_cod_original_sg_symbol_Hall '-P 2ac 2ab '
_cod_original_sg_symbol_H-M 'P b c a '
_cod_database_code 4027074

loop_
_symmetry_equiv_pos_as_xyz
'x, y, z'
'-x+1/2, -y, z+1/2'
'-x, y+1/2, -z+1/2'
'x+1/2, -y+1/2, -z'
'-x, -y, -z'
'x-1/2, y, -z-1/2'
'x, -y-1/2, z-1/2'
'-x-1/2, y-1/2, z'

loop_
_atom_site_label
_atom_site_type_symbol
_atom_site_fract_x
_atom_site_fract_y
_atom_site_fract_z
_atom_site_U_iso_or_equiv
_atom_site_adp_type
_atom_site_occupancy
_atom_site_symmetry_multiplicity
_atom_site_calc_flag
_atom_site_refinement_flags
_atom_site_disorder_assembly
_atom_site_disorder_group
N1 N 0.3936(2) 0.82334(16) 0.40524(5) 0.0285(5) Uani 1 1 d . . .
H1N H 0.437(3) 0.846(2) 0.4232(6) 0.034 Uiso 1 1 d . . .
C1 C 0.2916(2) 0.90717(19) 0.39395(5) 0.0273(5) Uani 1 1 d . . .
C2 C 0.2159(2) 0.85560(19) 0.36545(5) 0.0279(5) Uani 1 1 d . B .
C3 C 0.2802(2) 0.78259(19) 0.34543(5) 0.0266(5) Uani 1 1 d . . .
C4 C 0.4226(2) 0.74640(18) 0.35216(5) 0.0259(5) Uani 1 1 d . . .
C5 C 0.5041(2) 0.68804(19) 0.32994(5) 0.0271(5) Uani 1 1 d . . .
H5 H 0.4666 0.6710 0.3094 0.033 Uiso 1 1 calc R . .
C6 C 0.6381(2) 0.65373(19) 0.33665(5) 0.0274(5) Uani 1 1 d . . .
C7 C 0.6878(2) 0.67702(19) 0.36734(5) 0.0299(5) Uani 1 1 d . . .
H7 H 0.7785 0.6537 0.3726 0.036 Uiso 1 1 calc R . .
C8 C 0.6103(2) 0.73308(19) 0.39061(5) 0.0287(5) Uani 1 1 d . . .
C9 C 0.4770(2) 0.76965(18) 0.38267(5) 0.0261(5) Uani 1 1 d . . .
C10 C 0.1968(2) 0.93343(19) 0.42265(5) 0.0301(5) Uani 1 1 d . . .
H10A H 0.1196 0.9818 0.4152 0.036 Uiso 1 1 calc R . .
H10B H 0.1578 0.8609 0.4309 0.036 Uiso 1 1 calc R . .
C11 C 0.2717(3) 0.9946(2) 0.44998(6) 0.0346(6) Uani 1 1 d . . .
H11A H 0.2055 1.0134 0.4673 0.042 Uiso 1 1 calc R . .
H11B H 0.3424 0.9431 0.4591 0.042 Uiso 1 1 calc R . .
C12 C 0.3399(3) 1.1042(2) 0.43806(6) 0.0359(6) Uani 1 1 d . . .
H12A H 0.2682 1.1593 0.4314 0.043 Uiso 1 1 calc R . .
H12B H 0.3928 1.1392 0.4559 0.043 Uiso 1 1 calc R . .
C13 C 0.4358(2) 1.0812(2) 0.40984(6) 0.0351(6) Uani 1 1 d . . .
H13A H 0.4726 1.1546 0.4017 0.042 Uiso 1 1 calc R . .
H13B H 0.5142 1.0341 0.4172 0.042 Uiso 1 1 calc R . .
C14 C 0.3605(2) 1.01935(19) 0.38290(6) 0.0304(5) Uani 1 1 d . . .
H14A H 0.4265 1.0018 0.3655 0.036 Uiso 1 1 calc R . .
H14B H 0.2894 1.0708 0.3740 0.036 Uiso 1 1 calc R . .
C15 C 0.0737(2) 0.9008(2) 0.35830(6) 0.0374(6) Uani 1 1 d . . .
H15A H 0.0706 0.9835 0.3633 0.045 Uiso 1 1 calc R A 1
H15B H 0.0064 0.8617 0.3724 0.045 Uiso 1 1 calc R A 1
C16 C 0.0331(3) 0.8824(2) 0.32314(7) 0.0413(9) Uani 0.936(7) 1 d P B 1
H16A H -0.0657 0.8994 0.3203 0.050 Uiso 0.936(7) 1 calc PR B 1
H16B H 0.0860 0.9353 0.3092 0.050 Uiso 0.936(7) 1 calc PR B 1
C16A C -0.007(4) 0.810(3) 0.3411(8) 0.026(11) Uiso 0.064(7) 1 d P B 2
H16C H -0.0287 0.7483 0.3565 0.032 Uiso 0.064(7) 1 calc PR B 2
H16D H -0.0956 0.8441 0.3340 0.032 Uiso 0.064(7) 1 calc PR B 2
C17 C 0.0614(3) 0.7615(2) 0.31340(7) 0.0445(7) Uani 1 1 d . . .
H17A H 0.0293 0.7492 0.2911 0.053 Uiso 1 1 calc R B 1
H17B H 0.0100 0.7088 0.3276 0.053 Uiso 1 1 calc R B 1
C18 C 0.2135(2) 0.7354(2) 0.31554(5) 0.0313(6) Uani 1 1 d . B .
H18A H 0.2266 0.6515 0.3151 0.038 Uiso 1 1 calc R . .
H18B H 0.2601 0.7678 0.2964 0.038 Uiso 1 1 calc R . .
C19 C 0.6657(2) 0.7519(2) 0.42357(6) 0.0311(6) Uani 1 1 d . . .
C20 C 0.7673(3) 0.8315(2) 0.42919(6) 0.0438(7) Uani 1 1 d . . .
H20 H 0.8057 0.8726 0.4117 0.053 Uiso 1 1 calc R . .
C21 C 0.8182(3) 0.8540(3) 0.46276(6) 0.0478(7) Uani 1 1 d . . .
H21A H 0.7691 0.9209 0.4717 0.057 Uiso 1 1 calc R . .
H21B H 0.9172 0.8729 0.4619 0.057 Uiso 1 1 calc R . .
C22 C 0.7973(3) 0.7525(3) 0.48474(6) 0.0425(7) Uani 1 1 d . . .
H22A H 0.8193 0.7746 0.5071 0.051 Uiso 1 1 calc R . .
H22B H 0.8600 0.6898 0.4784 0.051 Uiso 1 1 calc R . .
C23 C 0.6501(3) 0.7116(2) 0.48286(6) 0.0391(6) Uani 1 1 d . . .
H23A H 0.6386 0.6435 0.4967 0.047 Uiso 1 1 calc R . .
H23B H 0.5883 0.7723 0.4910 0.047 Uiso 1 1 calc R . .
C24 C 0.6110(3) 0.6818(2) 0.44900(6) 0.0438(7) Uani 1 1 d . . .
H24A H 0.6398 0.6019 0.4449 0.053 Uiso 1 1 calc R . .
H24B H 0.5096 0.6840 0.4475 0.053 Uiso 1 1 calc R . .
C25 C 0.7224(2) 0.59196(19) 0.31218(5) 0.0281(5) Uani 1 1 d . . .
C26 C 0.8277(2) 0.5152(2) 0.32265(6) 0.0343(6) Uani 1 1 d . D .
H26A H 0.7825 0.4507 0.3339 0.041 Uiso 1 1 calc R . .
H26B H 0.8843 0.5559 0.3388 0.041 Uiso 1 1 calc R . .
C27 C 0.9232(3) 0.4656(2) 0.29800(6) 0.0419(7) Uani 1 1 d . . .
H27A H 1.0002 0.5193 0.2943 0.050 Uiso 1 1 calc R C 1
H27B H 0.9620 0.3930 0.3063 0.050 Uiso 1 1 calc R C 1
C28 C 0.8517(5) 0.4434(5) 0.26696(8) 0.0424(15) Uani 0.785(13) 1 d P D 1
H28A H 0.9202 0.4196 0.2507 0.051 Uiso 0.785(13) 1 calc PR D 1
H28B H 0.7861 0.3796 0.2699 0.051 Uiso 0.785(13) 1 calc PR D 1
C28A C 0.9026(16) 0.4986(17) 0.2642(3) 0.032(4) Uiso 0.215(13) 1 d P D 2
H28C H 0.9739 0.5557 0.2588 0.039 Uiso 0.215(13) 1 calc PR D 2
H28D H 0.9203 0.4302 0.2508 0.039 Uiso 0.215(13) 1 calc PR D 2
C29 C 0.7776(3) 0.5431(3) 0.25499(7) 0.0628(9) Uani 1 1 d . . .
H29A H 0.7147 0.5177 0.2377 0.075 Uiso 1 1 calc R D 1
H29B H 0.8448 0.5963 0.2452 0.075 Uiso 1 1 calc R D 1
C30 C 0.6966(3) 0.6069(2) 0.27922(6) 0.0468(7) Uani 1 1 d . D .
H30 H 0.6267 0.6581 0.2724 0.056 Uiso 1 1 calc R . .

loop_
_atom_site_aniso_label
_atom_site_aniso_U_11
_atom_site_aniso_U_22
_atom_site_aniso_U_33
_atom_site_aniso_U_23
_atom_site_aniso_U_13
_atom_site_aniso_U_12
N1 0.0286(11) 0.0296(11) 0.0274(10) -0.0014(8) -0.0008(9) 0.0060(9)
C1 0.0244(12) 0.0254(12) 0.0322(12) 0.0029(10) 0.0026(10) 0.0048(10)
C2 0.0232(12) 0.0265(12) 0.0339(13) 0.0055(10) 0.0015(10) 0.0013(10)
C3 0.0225(12) 0.0256(12) 0.0316(12) 0.0050(10) 0.0002(10) 0.0003(10)
C4 0.0244(12) 0.0235(12) 0.0299(12) 0.0023(9) 0.0006(10) -0.0002(10)
C5 0.0261(12) 0.0279(12) 0.0274(12) 0.0011(10) 0.0000(10) 0.0006(10)
C6 0.0239(12) 0.0254(12) 0.0327(13) 0.0011(9) 0.0015(10) 0.0033(10)
C7 0.0234(12) 0.0314(13) 0.0350(13) -0.0010(10) -0.0020(10) 0.0044(10)
C8 0.0251(12) 0.0287(12) 0.0324(13) -0.0018(10) -0.0021(10) 0.0013(10)
C9 0.0257(12) 0.0231(11) 0.0295(12) 0.0004(9) 0.0028(10) 0.0020(10)
C10 0.0302(12) 0.0245(12) 0.0355(13) 0.0038(10) 0.0065(10) 0.0023(10)
C11 0.0393(14) 0.0334(13) 0.0312(13) 0.0007(10) 0.0055(11) 0.0083(11)
C12 0.0396(14) 0.0309(13) 0.0372(14) -0.0038(11) -0.0021(11) 0.0014(11)
C13 0.0331(13) 0.0291(13) 0.0432(14) -0.0012(11) 0.0047(11) -0.0032(11)
C14 0.0282(12) 0.0295(13) 0.0335(13) 0.0030(10) 0.0056(10) 0.0006(10)
C15 0.0257(13) 0.0391(14) 0.0473(15) -0.0045(12) -0.0012(11) 0.0069(11)
C16 0.0301(15) 0.0475(18) 0.0462(18) -0.0049(14) -0.0091(13) 0.0121(13)
C17 0.0280(13) 0.0590(18) 0.0467(16) -0.0071(13) -0.0069(12) 0.0056(13)
C18 0.0275(13) 0.0329(13) 0.0336(13) 0.0014(10) -0.0013(10) 0.0014(10)
C19 0.0256(12) 0.0351(13) 0.0325(13) -0.0071(10) -0.0022(10) 0.0106(11)
C20 0.0394(15) 0.0581(17) 0.0340(14) -0.0073(12) 0.0025(12) -0.0163(13)
C21 0.0344(14) 0.0648(19) 0.0442(16) -0.0145(14) -0.0011(12) -0.0086(13)
C22 0.0300(13) 0.0638(18) 0.0337(14) -0.0102(13) -0.0037(11) 0.0074(13)
C23 0.0324(14) 0.0498(16) 0.0351(14) -0.0016(12) -0.0020(11) 0.0058(12)
C24 0.0400(15) 0.0519(17) 0.0395(15) 0.0072(12) -0.0089(12) -0.0054(13)
C25 0.0233(12) 0.0285(12) 0.0324(13) 0.0003(10) 0.0008(10) 0.0013(10)
C26 0.0281(13) 0.0367(14) 0.0382(14) -0.0024(11) 0.0025(11) -0.0041(11)
C27 0.0446(16) 0.0441(15) 0.0371(14) 0.0011(12) 0.0014(12) 0.0198(13)
C28 0.051(3) 0.040(3) 0.0355(19) -0.0052(16) 0.0056(17) 0.012(2)
C29 0.0556(19) 0.098(3) 0.0350(15) -0.0034(16) 0.0008(14) 0.0401(18)
C30 0.0542(17) 0.0483(16) 0.0378(15) 0.0074(12) 0.0105(13) 0.0225(14)

loop_
_atom_type_symbol
_atom_type_description
_atom_type_scat_dispersion_real
_atom_type_scat_dispersion_imag
_atom_type_scat_source
C C 0.0181 0.0091 'International Tables Vol C Tables 4.2.6.8 and 6.1.1.4'
H H 0.0000 0.0000 'International Tables Vol C Tables 4.2.6.8 and 6.1.1.4'
N N 0.0311 0.0180 'International Tables Vol C Tables 4.2.6.8 and 6.1.1.4'

loop_
_geom_angle_atom_site_label_1
_geom_angle_atom_site_label_2
_geom_angle_atom_site_label_3
_geom_angle
C9 N1 C1 118.63(18)
C9 N1 H1N 114.6(16)
C1 N1 H1N 112.7(16)
N1 C1 C2 108.17(18)
N1 C1 C10 106.87(18)
C2 C1 C10 113.12(18)
N1 C1 C14 111.55(18)
C2 C1 C14 108.40(18)
C10 C1 C14 108.78(18)
C3 C2 C15 121.7(2)
C3 C2 C1 120.5(2)
C15 C2 C1 117.32(19)
C2 C3 C4 120.1(2)
C2 C3 C18 122.8(2)
C4 C3 C18 117.15(19)
C5 C4 C9 118.6(2)
C5 C4 C3 123.3(2)
C9 C4 C3 118.1(2)
C6 C5 C4 122.7(2)
C6 C5 H5 118.6
C4 C5 H5 118.6
C7 C6 C5 116.9(2)
C7 C6 C25 121.9(2)
C5 C6 C25 121.2(2)
C8 C7 C6 122.7(2)
C8 C7 H7 118.6
C6 C7 H7 118.6
C7 C8 C9 118.8(2)
C7 C8 C19 120.8(2)
C9 C8 C19 120.4(2)
N1 C9 C4 118.5(2)
N1 C9 C8 121.2(2)
C4 C9 C8 120.2(2)
C11 C10 C1 112.54(19)
C11 C10 H10A 109.1
C1 C10 H10A 109.1
C11 C10 H10B 109.1
C1 C10 H10B 109.1
H10A C10 H10B 107.8
C12 C11 C10 111.04(19)
C12 C11 H11A 109.4
C10 C11 H11A 109.4
C12 C11 H11B 109.4
C10 C11 H11B 109.4
H11A C11 H11B 108.0
C13 C12 C11 111.66(19)
C13 C12 H12A 109.3
C11 C12 H12A 109.3
C13 C12 H12B 109.3
C11 C12 H12B 109.3
H12A C12 H12B 108.0
C14 C13 C12 110.8(2)
C14 C13 H13A 109.5
C12 C13 H13A 109.5
C14 C13 H13B 109.5
C12 C13 H13B 109.5
H13A C13 H13B 108.1
C13 C14 C1 113.23(19)
C13 C14 H14A 108.9
C1 C14 H14A 108.9
C13 C14 H14B 108.9
C1 C14 H14B 108.9
H14A C14 H14B 107.7
C16A C15 C2 109.3(14)
C16A C15 C16 46.3(14)
C2 C15 C16 112.1(2)
C16A C15 H15A 140.5
C2 C15 H15A 109.2
C16 C15 H15A 109.2
C16A C15 H15B 66.9
C2 C15 H15B 109.2
C16 C15 H15B 109.2
H15A C15 H15B 107.9
C17 C16 C15 110.1(2)
C17 C16 H16A 109.6
C15 C16 H16A 109.6
C17 C16 H16B 109.6
C15 C16 H16B 109.6
H16A C16 H16B 108.2
C17 C16A C15 114(2)
C17 C16A H16C 108.6
C15 C16A H16C 108.6
C17 C16A H16D 108.6
C15 C16A H16D 108.6
H16C C16A H16D 107.6
C16A C17 C18 118.9(14)
C16 C17 C18 110.7(2)
C16 C17 H17A 109.5
C18 C17 H17A 109.5
C16 C17 H17B 109.5
C18 C17 H17B 109.5
H17A C17 H17B 108.1
C3 C18 C17 113.3(2)
C3 C18 H18A 108.9
C17 C18 H18A 108.9
C3 C18 H18B 108.9
C17 C18 H18B 108.9
H18A C18 H18B 107.7
C20 C19 C24 121.6(2)
C20 C19 C8 121.1(2)
C24 C19 C8 117.3(2)
C19 C20 C21 120.8(2)
C19 C20 H20 119.6
C21 C20 H20 119.6
C20 C21 C22 112.3(2)
C20 C21 H21A 109.1
C22 C21 H21A 109.1
C20 C21 H21B 109.1
C22 C21 H21B 109.1
H21A C21 H21B 107.9
C21 C22 C23 110.2(2)
C21 C22 H22A 109.6
C23 C22 H22A 109.6
C21 C22 H22B 109.6
C23 C22 H22B 109.6
H22A C22 H22B 108.1
C24 C23 C22 111.2(2)
C24 C23 H23A 109.4
C22 C23 H23A 109.4
C24 C23 H23B 109.4
C22 C23 H23B 109.4
H23A C23 H23B 108.0
C19 C24 C23 117.6(2)
C19 C24 H24A 107.9
C23 C24 H24A 107.9
C19 C24 H24B 107.9
C23 C24 H24B 107.9
H24A C24 H24B 107.2
C30 C25 C26 120.2(2)
C30 C25 C6 120.4(2)
C26 C25 C6 119.3(2)
C25 C26 C27 118.6(2)
C25 C26 H26A 107.7
C27 C26 H26A 107.7
C25 C26 H26B 107.7
C27 C26 H26B 107.7
H26A C26 H26B 107.1
C28A C27 C26 117.8(5)
C28 C27 C26 111.7(2)
C28 C27 H27A 109.3
C26 C27 H27A 109.3
C28A C27 H27B 127.5
C28 C27 H27B 109.3
C26 C27 H27B 109.3
H27A C27 H27B 107.9
C29 C28 C27 112.9(3)
C29 C28 H28A 109.0
C27 C28 H28A 109.0
C29 C28 H28B 109.0
C27 C28 H28B 109.0
H28A C28 H28B 107.8
C29 C28A C27 119.1(10)
C29 C28A H28C 107.5
C27 C28A H28C 107.5
C29 C28A H28D 107.5
C27 C28A H28D 107.5
H28C C28A H28D 107.0
C28A C29 C30 118.1(6)
C28 C29 C30 115.7(3)
C28 C29 H29A 108.4
C30 C29 H29A 108.4
C28 C29 H29B 108.4
C30 C29 H29B 108.4
H29A C29 H29B 107.4
C25 C30 C29 120.4(2)
C25 C30 H30 119.8
C29 C30 H30 119.8

loop_
_geom_bond_atom_site_label_1
_geom_bond_atom_site_label_2
_geom_bond_distance
N1 C9 1.391(3)
N1 C1 1.472(3)
N1 H1N 0.90(3)
C1 C2 1.521(3)
C1 C10 1.540(3)
C1 C14 1.543(3)
C2 C3 1.347(3)
C2 C15 1.511(3)
C3 C4 1.476(3)
C3 C18 1.507(3)
C4 C5 1.396(3)
C4 C9 1.402(3)
C5 C6 1.394(3)
C5 H5 0.9500
C6 C7 1.392(3)
C6 C25 1.494(3)
C7 C8 1.392(3)
C7 H7 0.9500
C8 C9 1.406(3)
C8 C19 1.490(3)
C10 C11 1.528(3)
C10 H10A 0.9900
C10 H10B 0.9900
C11 C12 1.526(3)
C11 H11A 0.9900
C11 H11B 0.9900
C12 C13 1.524(3)
C12 H12A 0.9900
C12 H12B 0.9900
C13 C14 1.522(3)
C13 H13A 0.9900
C13 H13B 0.9900
C14 H14A 0.9900
C14 H14B 0.9900
C15 C16A 1.50(3)
C15 C16 1.530(4)
C15 H15A 0.9900
C15 H15B 0.9900
C16 C17 1.496(4)
C16 H16A 0.9900
C16 H16B 0.9900
C16A C17 1.45(3)
C16A H16C 0.9900
C16A H16D 0.9900
C17 C18 1.515(3)
C17 H17A 0.9900
C17 H17B 0.9900
C18 H18A 0.9900
C18 H18B 0.9900
C19 C20 1.378(4)
C19 C24 1.440(3)
C20 C21 1.505(3)
C20 H20 0.9500
C21 C22 1.511(4)
C21 H21A 0.9900
C21 H21B 0.9900
C22 C23 1.513(4)
C22 H22A 0.9900
C22 H22B 0.9900
C23 C24 1.500(3)
C23 H23A 0.9900
C23 H23B 0.9900
C24 H24A 0.9900
C24 H24B 0.9900
C25 C30 1.405(3)
C25 C26 1.431(3)
C26 C27 1.501(3)
C26 H26A 0.9900
C26 H26B 0.9900
C27 C28A 1.470(13)
C27 C28 1.490(5)
C27 H27A 0.9900
C27 H27B 0.9900
C28 C29 1.458(5)
C28 H28A 0.9900
C28 H28B 0.9900
C28A C29 1.378(12)
C28A H28C 0.9900
C28A H28D 0.9900
C29 C30 1.481(4)
C29 H29A 0.9900
C29 H29B 0.9900
C30 H30 0.9500

loop_
_geom_torsion_atom_site_label_1
_geom_torsion_atom_site_label_2
_geom_torsion_atom_site_label_3
_geom_torsion_atom_site_label_4
_geom_torsion
C9 N1 C1 C2 46.8(3)
C9 N1 C1 C10 168.85(19)
C9 N1 C1 C14 -72.4(3)
N1 C1 C2 C3 -31.7(3)
C10 C1 C2 C3 -149.8(2)
C14 C1 C2 C3 89.4(2)
N1 C1 C2 C15 155.9(2)
C10 C1 C2 C15 37.7(3)
C14 C1 C2 C15 -83.0(2)
C15 C2 C3 C4 175.9(2)
C1 C2 C3 C4 3.8(3)
C15 C2 C3 C18 -3.4(3)
C1 C2 C3 C18 -175.6(2)
C2 C3 C4 C5 -168.2(2)
C18 C3 C4 C5 11.2(3)
C2 C3 C4 C9 13.3(3)
C18 C3 C4 C9 -167.3(2)
C9 C4 C5 C6 -1.2(3)
C3 C4 C5 C6 -179.6(2)
C4 C5 C6 C7 2.0(3)
C4 C5 C6 C25 -179.7(2)
C5 C6 C7 C8 -0.8(3)
C25 C6 C7 C8 -179.1(2)
C6 C7 C8 C9 -1.2(4)
C6 C7 C8 C19 177.5(2)
C1 N1 C9 C4 -33.4(3)
C1 N1 C9 C8 150.3(2)
C5 C4 C9 N1 -177.2(2)
C3 C4 C9 N1 1.3(3)
C5 C4 C9 C8 -0.9(3)
C3 C4 C9 C8 177.6(2)
C7 C8 C9 N1 178.3(2)
C19 C8 C9 N1 -0.4(3)
C7 C8 C9 C4 2.0(3)
C19 C8 C9 C4 -176.6(2)
N1 C1 C10 C11 66.0(2)
C2 C1 C10 C11 -175.05(18)
C14 C1 C10 C11 -54.5(2)
C1 C10 C11 C12 55.9(3)
C10 C11 C12 C13 -55.2(3)
C11 C12 C13 C14 54.8(3)
C12 C13 C14 C1 -55.5(3)
N1 C1 C14 C13 -63.0(2)
C2 C1 C14 C13 178.03(18)
C10 C1 C14 C13 54.7(2)
C3 C2 C15 C16A 33.5(15)
C1 C2 C15 C16A -154.1(15)
C3 C2 C15 C16 -16.1(3)
C1 C2 C15 C16 156.2(2)
C16A C15 C16 C17 -47.3(19)
C2 C15 C16 C17 48.7(3)
C2 C15 C16A C17 -51(3)
C16 C15 C16A C17 51.5(17)
C15 C16A C17 C16 -51.5(17)
C15 C16A C17 C18 41(3)
C15 C16 C17 C16A 48.1(19)
C15 C16 C17 C18 -62.7(3)
C2 C3 C18 C17 -9.9(3)
C4 C3 C18 C17 170.7(2)
C16A C17 C18 C3 -9.4(17)
C16 C17 C18 C3 42.8(3)
C7 C8 C19 C20 72.7(3)
C9 C8 C19 C20 -108.7(3)
C7 C8 C19 C24 -105.9(3)
C9 C8 C19 C24 72.8(3)
C24 C19 C20 C21 -4.4(4)
C8 C19 C20 C21 177.1(2)
C19 C20 C21 C22 25.3(4)
C20 C21 C22 C23 -51.0(3)
C21 C22 C23 C24 57.0(3)
C20 C19 C24 C23 10.4(4)
C8 C19 C24 C23 -171.0(2)
C22 C23 C24 C19 -36.9(3)
C7 C6 C25 C30 -155.4(2)
C5 C6 C25 C30 26.4(3)
C7 C6 C25 C26 26.2(3)
C5 C6 C25 C26 -152.1(2)
C30 C25 C26 C27 9.4(4)
C6 C25 C26 C27 -172.2(2)
C25 C26 C27 C28A -0.3(10)
C25 C26 C27 C28 -35.2(4)
C28A C27 C28 C29 -55.9(9)
C26 C27 C28 C29 52.1(5)
C28 C27 C28A C29 67.5(14)
C26 C27 C28A C29 -19.4(19)
C27 C28A C29 C28 -65.7(14)
C27 C28A C29 C30 29.2(19)
C27 C28 C29 C28A 58.5(10)
C27 C28 C29 C30 -44.1(6)
C26 C25 C30 C29 0.2(4)
C6 C25 C30 C29 -178.3(3)
C28A C29 C30 C25 -19.9(11)
C28 C29 C30 C25 17.7(5)
